data_7101850
loop_
_publ_author_name
'Spinney, Heather A'
'Korobkov, Ilia'
'Richeson, Darrin S'

_publ_section_title
;
 Diamidonaphthalene-supported pnictogenium cations: synthesis of an
 N-heterocyclic stibenium cation by a novel protonation route.
;
_journal_issue 16
_journal_name_full 'Chemical communications (Cambridge, England)'
_journal_page_first 1647
_journal_page_last 1649
_journal_paper_doi 10.1039/b617434e
_journal_year 2007
_chemical_formula_sum 'C17.75 H22 As Cl4 Ga N2'
_chemical_formula_weight 549.81
_chemical_name_systematic
;
?
;
_space_group_IT_number 14
_symmetry_cell_setting monoclinic
_symmetry_space_group_name_Hall '-P 2yn'
_symmetry_space_group_name_H-M 'P 1 21/n 1'
_atom_sites_solution_hydrogens geom
_atom_sites_solution_primary direct
_atom_sites_solution_secondary difmap
_audit_creation_method SHELXL-97
_cell_angle_alpha 90.00
_cell_angle_beta 99.501(6)
_cell_angle_gamma 90.00
_cell_formula_units_Z 4
_cell_length_a 7.233(2)
_cell_length_b 17.314(6)
_cell_length_c 19.580(7)
_cell_measurement_reflns_used 328
_cell_measurement_temperature 198(2)
_cell_measurement_theta_max 21.96
_cell_measurement_theta_min 1.58
_cell_volume 2418.3(14)
_computing_cell_refinement 'SMART, Bruker (2000)'
_computing_data_collection 'SMART, Bruker (2000)'
_computing_data_reduction 'XPREP, Bruker (2000)'
_computing_molecular_graphics 'SHELXTL, Bruker (2000)'
_computing_publication_material 'SHELXTL, Bruker (2000)'
_computing_structure_refinement 'SHELXL-97 (Sheldrick, 1997)'
_computing_structure_solution 'SHELXS-97 (Sheldrick, 1990)'
_diffrn_ambient_temperature 198(2)
_diffrn_measured_fraction_theta_full 0.983
_diffrn_measured_fraction_theta_max 0.983
_diffrn_measurement_device_type 'CCD area detector'
_diffrn_measurement_method 'phi and omega scans'
_diffrn_radiation_monochromator graphite
_diffrn_radiation_source 'fine-focus sealed tube'
_diffrn_radiation_type MoK\a
_diffrn_radiation_wavelength 0.71073
_diffrn_reflns_av_R_equivalents 0.1059
_diffrn_reflns_av_sigmaI/netI 0.0830
_diffrn_reflns_limit_h_max 7
_diffrn_reflns_limit_h_min -7
_diffrn_reflns_limit_k_max 18
_diffrn_reflns_limit_k_min -18
_diffrn_reflns_limit_l_max 20
_diffrn_reflns_limit_l_min -20
_diffrn_reflns_number 13716
_diffrn_reflns_theta_full 21.96
_diffrn_reflns_theta_max 21.96
_diffrn_reflns_theta_min 1.58
_diffrn_standards_decay_% <1
_exptl_absorpt_coefficient_mu 2.942
_exptl_absorpt_correction_T_max 0.9435
_exptl_absorpt_correction_T_min 0.5907
_exptl_absorpt_correction_type multi-scan
_exptl_absorpt_process_details 'SADABS, Bruker (2000)'
_exptl_crystal_colour brown
_exptl_crystal_density_diffrn 1.510
_exptl_crystal_density_meas ?
_exptl_crystal_density_method 'not measured'
_exptl_crystal_description needle
_exptl_crystal_F_000 1098
_exptl_crystal_size_max 0.20
_exptl_crystal_size_mid 0.02
_exptl_crystal_size_min 0.02
_refine_diff_density_max 0.875
_refine_diff_density_min -0.439
_refine_diff_density_rms 0.112
_refine_ls_extinction_method none
_refine_ls_goodness_of_fit_ref 1.028
_refine_ls_hydrogen_treatment constr
_refine_ls_matrix_type full
_refine_ls_number_parameters 233
_refine_ls_number_reflns 2915
_refine_ls_number_restraints 1
_refine_ls_restrained_S_all 1.028
_refine_ls_R_factor_all 0.1085
_refine_ls_R_factor_gt 0.0605
_refine_ls_shift/su_max 0.003
_refine_ls_shift/su_mean 0.001
_refine_ls_structure_factor_coef Fsqd
_refine_ls_weighting_details 'calc w=1/[\s^2^(Fo^2^)+(0.0810P)^2^]'
_refine_ls_weighting_scheme calc
_refine_ls_wR_factor_gt 0.1343
_refine_ls_wR_factor_ref 0.1550
_reflns_number_gt 1858
_reflns_number_total 2915
_reflns_threshold_expression >2sigma(I)
_cod_data_source_file b617434e.txt
_cod_data_source_block dr38
_cod_depositor_comments
;
The following automatic conversions were performed:
'_symmetry_cell_setting' value 'Monoclinic' changed to 'monoclinic'
according to '/home/saulius/struct/CIF-dictionaries/cif_core.dic'
dictionary named 'cif_core.dic' version 2.4.1 from 2010-06-29.

Automatic conversion script
Id: cif_fix_enum 1527 2010-12-29 10:47:43Z saulius 

The following automatic conversions were performed:

'_exptl_crystal_density_meas' value 'n/a' was changed to '?' - the
value is perceived as not measured.

Automatic conversion script
Id: cif_fix_values 3008 2015-01-20 13:52:24Z robertas 
;
_cod_original_sg_symbol_H-M P2(1)/n
_cod_database_code 7101850

loop_
_symmetry_equiv_pos_as_xyz
'x, y, z'
'-x+1/2, y+1/2, -z+1/2'
'-x, -y, -z'
'x-1/2, -y-1/2, z-1/2'

loop_
_atom_site_label
_atom_site_type_symbol
_atom_site_fract_x
_atom_site_fract_y
_atom_site_fract_z
_atom_site_U_iso_or_equiv
_atom_site_adp_type
_atom_site_occupancy
_atom_site_symmetry_multiplicity
_atom_site_calc_flag
_atom_site_refinement_flags
_atom_site_disorder_assembly
_atom_site_disorder_group
As1 As 0.12674(15) 0.12442(5) 0.67040(5) 0.0482(4) Uani 1 1 d . . .
N1 N 0.1930(9) 0.0264(4) 0.6716(4) 0.0392(19) Uani 1 1 d . . .
N2 N 0.1362(10) 0.1497(4) 0.5841(4) 0.0419(19) Uani 1 1 d . . .
C1 C 0.2421(11) -0.0158(5) 0.6140(5) 0.040(2) Uani 1 1 d . . .
C2 C 0.3034(13) -0.0905(6) 0.6235(6) 0.053(3) Uani 1 1 d . . .
H2A H 0.3214 -0.1117 0.6689 0.064 Uiso 1 1 calc R . .
C3 C 0.3405(13) -0.1370(5) 0.5684(6) 0.053(3) Uani 1 1 d . . .
H3A H 0.3755 -0.1896 0.5759 0.063 Uiso 1 1 calc R . .
C4 C 0.3253(13) -0.1056(6) 0.5044(6) 0.054(3) Uani 1 1 d . . .
H4A H 0.3521 -0.1365 0.4672 0.065 Uiso 1 1 calc R . .
C5 C 0.2702(11) -0.0273(5) 0.4917(5) 0.045(3) Uani 1 1 d . . .
C6 C 0.2542(12) 0.0044(6) 0.4244(6) 0.049(3) Uani 1 1 d . . .
H6A H 0.2812 -0.0275 0.3878 0.059 Uiso 1 1 calc R . .
C7 C 0.2039(12) 0.0755(6) 0.4107(5) 0.047(2) Uani 1 1 d . . .
H7A H 0.1954 0.0945 0.3647 0.057 Uiso 1 1 calc R . .
C8 C 0.1616(12) 0.1251(6) 0.4634(5) 0.047(2) Uani 1 1 d . . .
H8A H 0.1233 0.1767 0.4526 0.057 Uiso 1 1 calc R . .
C9 C 0.1760(12) 0.0984(5) 0.5309(5) 0.042(2) Uani 1 1 d . . .
C10 C 0.2285(10) 0.0191(5) 0.5475(4) 0.030(2) Uani 1 1 d . . .
C11 C 0.1986(14) -0.0130(6) 0.7390(5) 0.055(3) Uani 1 1 d . . .
H11A H 0.1535 -0.0672 0.7294 0.066 Uiso 1 1 calc R . .
C12 C 0.3976(16) -0.0172(7) 0.7776(6) 0.080(4) Uani 1 1 d . . .
H12A H 0.4770 -0.0432 0.7487 0.120 Uiso 1 1 calc R . .
H12B H 0.3998 -0.0462 0.8207 0.120 Uiso 1 1 calc R . .
H12C H 0.4449 0.0352 0.7885 0.120 Uiso 1 1 calc R . .
C13 C 0.0669(17) 0.0260(6) 0.7829(6) 0.079(4) Uani 1 1 d . . .
H13A H -0.0608 0.0271 0.7567 0.118 Uiso 1 1 calc R . .
H13B H 0.1095 0.0789 0.7940 0.118 Uiso 1 1 calc R . .
H13C H 0.0681 -0.0033 0.8258 0.118 Uiso 1 1 calc R . .
C14 C 0.1068(15) 0.2334(5) 0.5660(6) 0.056(3) Uani 1 1 d . . .
H14A H 0.0197 0.2366 0.5208 0.067 Uiso 1 1 calc R . .
C15 C 0.2914(16) 0.2711(6) 0.5567(6) 0.071(3) Uani 1 1 d . . .
H15A H 0.3449 0.2435 0.5209 0.107 Uiso 1 1 calc R . .
H15B H 0.3791 0.2690 0.6006 0.107 Uiso 1 1 calc R . .
H15C H 0.2688 0.3251 0.5428 0.107 Uiso 1 1 calc R . .
C16 C 0.014(2) 0.2748(6) 0.6203(7) 0.092(4) Uani 1 1 d . . .
H16A H -0.1047 0.2494 0.6241 0.138 Uiso 1 1 calc R . .
H16B H -0.0093 0.3288 0.6066 0.138 Uiso 1 1 calc R . .
H16C H 0.0975 0.2728 0.6652 0.138 Uiso 1 1 calc R . .
Ga1 Ga 0.63789(15) 0.23123(6) 0.77363(6) 0.0559(4) Uani 1 1 d . . .
Cl1 Cl 0.6131(4) 0.14566(15) 0.69057(15) 0.0649(8) Uani 1 1 d . . .
Cl2 Cl 0.6905(6) 0.34230(17) 0.73045(19) 0.1009(12) Uani 1 1 d . . .
Cl3 Cl 0.3732(4) 0.23413(19) 0.8110(2) 0.0930(12) Uani 1 1 d . . .
Cl4 Cl 0.8550(5) 0.1970(2) 0.85703(19) 0.1029(12) Uani 1 1 d . . .
C17 C 0.604(3) 0.9595(13) 0.0076(15) 0.14(2) Uiso 0.25 1 d PG A -1
C18 C 0.461(3) 0.9434(12) 0.0449(13) 0.026(8) Uiso 0.25 1 d PGD A -1
H18A H 0.4688 0.8989 0.0736 0.031 Uiso 0.25 1 calc PR A -1
C19 C 0.308(3) 0.9924(15) 0.0402(13) 0.038(9) Uiso 0.25 1 d PG A -1
H19A H 0.2098 0.9814 0.0657 0.046 Uiso 0.25 1 calc PR A -1
C20 C 0.297(2) 1.0575(14) -0.0019(14) 0.103(19) Uiso 0.25 1 d PG A -1
H20A H 0.1915 1.0910 -0.0051 0.123 Uiso 0.25 1 calc PR A -1
C21 C 0.440(3) 1.0736(11) -0.0392(12) 0.026(8) Uiso 0.25 1 d PG A -1
H21A H 0.4324 1.1181 -0.0679 0.031 Uiso 0.25 1 calc PR A -1
C22 C 0.594(3) 1.0246(14) -0.0345(13) 0.029(8) Uiso 0.25 1 d PGD A -1
H22A H 0.6914 1.0357 -0.0600 0.035 Uiso 0.25 1 calc PR A -1
C23 C 0.783(10) 0.902(4) 0.012(4) 0.17(3) Uiso 0.25 1 d PD A -1
H23A H 0.7700 0.8596 0.0437 0.254 Uiso 0.25 1 calc PR A -1
H23B H 0.8985 0.9307 0.0285 0.254 Uiso 0.25 1 calc PR A -1
H23C H 0.7886 0.8811 -0.0343 0.254 Uiso 0.25 1 calc PR A -1

loop_
_atom_site_aniso_label
_atom_site_aniso_U_11
_atom_site_aniso_U_22
_atom_site_aniso_U_33
_atom_site_aniso_U_23
_atom_site_aniso_U_13
_atom_site_aniso_U_12
As1 0.0675(7) 0.0311(6) 0.0465(7) -0.0035(5) 0.0115(5) 0.0011(5)
N1 0.054(5) 0.033(4) 0.031(4) 0.006(4) 0.008(4) 0.000(4)
N2 0.055(5) 0.024(4) 0.046(5) 0.009(4) 0.006(4) 0.000(4)
C1 0.034(5) 0.023(5) 0.062(7) 0.001(5) 0.004(5) 0.000(4)
C2 0.055(6) 0.040(6) 0.066(7) 0.014(6) 0.013(5) -0.002(5)
C3 0.052(6) 0.023(6) 0.082(9) -0.011(6) 0.007(6) 0.003(5)
C4 0.042(6) 0.043(7) 0.078(9) -0.008(6) 0.009(6) 0.004(5)
C5 0.027(5) 0.043(6) 0.066(8) -0.001(6) 0.009(5) -0.002(4)
C6 0.049(6) 0.045(7) 0.055(7) -0.003(5) 0.012(5) -0.005(5)
C7 0.048(6) 0.056(7) 0.039(6) -0.002(6) 0.009(5) -0.006(5)
C8 0.044(6) 0.045(6) 0.053(7) 0.012(6) 0.011(5) -0.004(5)
C9 0.038(5) 0.042(6) 0.045(6) -0.011(5) 0.000(5) -0.005(4)
C10 0.023(5) 0.026(5) 0.039(6) -0.004(4) 0.000(4) -0.002(4)
C11 0.069(7) 0.050(6) 0.045(7) 0.004(5) 0.011(6) -0.002(6)
C12 0.113(10) 0.061(8) 0.053(8) 0.020(6) -0.024(7) -0.007(7)
C13 0.131(10) 0.061(7) 0.053(7) -0.006(6) 0.042(7) -0.009(7)
C14 0.071(7) 0.038(6) 0.057(7) 0.002(5) 0.003(6) 0.013(6)
C15 0.096(9) 0.040(6) 0.073(9) 0.011(6) 0.002(7) -0.011(6)
C16 0.149(12) 0.044(7) 0.088(10) -0.004(7) 0.032(9) 0.032(8)
Ga1 0.0578(7) 0.0464(7) 0.0661(9) -0.0214(6) 0.0173(6) -0.0055(6)
Cl1 0.0738(18) 0.0544(17) 0.0665(19) -0.0256(14) 0.0113(15) -0.0018(14)
Cl2 0.162(3) 0.0493(18) 0.107(3) -0.0203(18) 0.069(3) -0.021(2)
Cl3 0.073(2) 0.081(2) 0.136(3) -0.039(2) 0.053(2) -0.0070(17)
Cl4 0.098(2) 0.104(3) 0.096(3) -0.040(2) -0.016(2) 0.007(2)

loop_
_atom_type_symbol
_atom_type_description
_atom_type_scat_dispersion_real
_atom_type_scat_dispersion_imag
_atom_type_scat_source
C C 0.0033 0.0016 'International Tables Vol C Tables 4.2.6.8 and 6.1.1.4'
H H 0.0000 0.0000 'International Tables Vol C Tables 4.2.6.8 and 6.1.1.4'
N N 0.0061 0.0033 'International Tables Vol C Tables 4.2.6.8 and 6.1.1.4'
Cl Cl 0.1484 0.1585 'International Tables Vol C Tables 4.2.6.8 and 6.1.1.4'
Ga Ga 0.2307 1.6083 'International Tables Vol C Tables 4.2.6.8 and 6.1.1.4'
As As 0.0499 2.0058 'International Tables Vol C Tables 4.2.6.8 and 6.1.1.4'

loop_
_geom_angle_atom_site_label_1
_geom_angle_atom_site_label_2
_geom_angle_atom_site_label_3
_geom_angle
N1 As1 N2 101.4(3)
C1 N1 C11 119.4(7)
C1 N1 As1 125.5(6)
C11 N1 As1 115.0(6)
C9 N2 C14 117.6(7)
C9 N2 As1 126.2(6)
C14 N2 As1 116.2(6)
C2 C1 N1 119.3(9)
C2 C1 C10 119.9(9)
N1 C1 C10 120.9(7)
C1 C2 C3 122.2(10)
C4 C3 C2 119.0(9)
C3 C4 C5 121.5(10)
C6 C5 C10 119.9(9)
C6 C5 C4 120.7(10)
C10 C5 C4 119.4(9)
C7 C6 C5 122.5(10)
C6 C7 C8 120.7(10)
C9 C8 C7 120.2(9)
C8 C9 N2 119.7(8)
C8 C9 C10 120.4(9)
N2 C9 C10 119.9(8)
C5 C10 C1 117.9(8)
C5 C10 C9 116.3(8)
C1 C10 C9 125.8(8)
N1 C11 C12 110.6(8)
N1 C11 C13 111.5(8)
C12 C11 C13 111.6(10)
N2 C14 C15 110.5(8)
N2 C14 C16 110.5(9)
C15 C14 C16 112.0(10)
Cl4 Ga1 Cl2 112.85(17)
Cl4 Ga1 Cl3 108.99(17)
Cl2 Ga1 Cl3 109.59(14)
Cl4 Ga1 Cl1 109.74(13)
Cl2 Ga1 Cl1 108.09(13)
Cl3 Ga1 Cl1 107.44(12)
C23 C17 C18 120.4(8)
C23 C17 C22 119.6(8)
C18 C17 C22 120.0
C19 C18 C17 120.0
C20 C19 C18 120.0
C19 C20 C21 120.0
C20 C21 C22 120.0
C21 C22 C17 120.0

loop_
_geom_bond_atom_site_label_1
_geom_bond_atom_site_label_2
_geom_bond_distance
As1 N1 1.762(7)
As1 N2 1.757(7)
N1 C1 1.437(11)
N1 C11 1.482(11)
N2 C9 1.434(11)
N2 C14 1.500(11)
C1 C2 1.371(12)
C1 C10 1.423(12)
C2 C3 1.408(14)
C3 C4 1.352(14)
C4 C5 1.423(13)
C5 C6 1.416(13)
C5 C10 1.429(12)
C6 C7 1.299(13)
C7 C8 1.414(13)
C8 C9 1.386(13)
C9 C10 1.447(12)
C11 C12 1.513(14)
C11 C13 1.539(13)
C14 C15 1.524(13)
C14 C16 1.526(14)
Ga1 Cl4 2.153(4)
Ga1 Cl2 2.160(3)
Ga1 Cl3 2.161(3)
Ga1 Cl1 2.185(3)
C17 C23 1.62(8)
C17 C18 1.3900
C17 C22 1.3900
C18 C19 1.3900
C19 C20 1.3900
C20 C21 1.3900
C21 C22 1.3900

loop_
_geom_torsion_atom_site_label_1
_geom_torsion_atom_site_label_2
_geom_torsion_atom_site_label_3
_geom_torsion_atom_site_label_4
_geom_torsion
N2 As1 N1 C1 0.9(7)
N2 As1 N1 C11 -179.9(6)
N1 As1 N2 C9 3.8(7)
N1 As1 N2 C14 -173.7(6)
C11 N1 C1 C2 -3.6(12)
As1 N1 C1 C2 175.6(6)
C11 N1 C1 C10 176.6(7)
As1 N1 C1 C10 -4.2(11)
N1 C1 C2 C3 175.2(8)
C10 C1 C2 C3 -5.0(13)
C1 C2 C3 C4 3.8(14)
C2 C3 C4 C5 -1.0(14)
C3 C4 C5 C6 -179.7(9)
C3 C4 C5 C10 -0.5(13)
C10 C5 C6 C7 0.7(14)
C4 C5 C6 C7 179.8(9)
C5 C6 C7 C8 -0.2(14)
C6 C7 C8 C9 0.9(13)
C7 C8 C9 N2 178.8(8)
C7 C8 C9 C10 -2.0(13)
C14 N2 C9 C8 -8.5(12)
As1 N2 C9 C8 174.0(6)
C14 N2 C9 C10 172.4(8)
As1 N2 C9 C10 -5.1(11)
C6 C5 C10 C1 178.5(8)
C4 C5 C10 C1 -0.7(12)
C6 C5 C10 C9 -1.7(12)
C4 C5 C10 C9 179.1(8)
C2 C1 C10 C5 3.4(12)
N1 C1 C10 C5 -176.8(7)
C2 C1 C10 C9 -176.4(8)
N1 C1 C10 C9 3.4(13)
C8 C9 C10 C5 2.3(12)
N2 C9 C10 C5 -178.5(7)
C8 C9 C10 C1 -177.8(8)
N2 C9 C10 C1 1.3(13)
C1 N1 C11 C12 79.9(11)
As1 N1 C11 C12 -99.4(8)
C1 N1 C11 C13 -155.3(8)
As1 N1 C11 C13 25.4(10)
C9 N2 C14 C15 -71.1(10)
As1 N2 C14 C15 106.6(8)
C9 N2 C14 C16 164.3(9)
As1 N2 C14 C16 -17.9(11)
C23 C17 C18 C19 -179(4)
C22 C17 C18 C19 0.0
C17 C18 C19 C20 0.0
C18 C19 C20 C21 0.0
C19 C20 C21 C22 0.0
C20 C21 C22 C17 0.0
C23 C17 C22 C21 179(4)
C18 C17 C22 C21 0.0
